data_4511922
loop_
_publ_author_name
'Patil, Rahul S.'
'Mossine, Andrew V.'
'Kumari, Harshita'
'Barnes, Charles L.'
'Atwood, Jerry L.'

_publ_section_title
;
 Engineering Void Space Enclosed within Resorcin[4]arene-Based
 Supramolecular Frameworks
;
_journal_issue 10
_journal_name_full 'Crystal Growth &amp; Design'
_journal_page_first 5212
_journal_paper_doi 10.1021/cg501014c
_journal_volume 14
_journal_year 2014
_chemical_formula_moiety 'C32H32O8, 2(C12H8N2), 5(C2H3N1)'
_chemical_formula_sum 'C66 H63 N9 O8'
_chemical_formula_weight 1110.25
_chemical_name_common 'RsC1, bpa, acetonitrile'
_chemical_name_systematic 'C-methylresorcinol[4]arene, trans-1,2-Bis(4-pyridyl)acetylene, acetonitrile'
_space_group_IT_number 11
_symmetry_cell_setting monoclinic
_symmetry_Int_Tables_number 11
_symmetry_space_group_name_Hall '-P 2yb'
_symmetry_space_group_name_H-M 'P 1 21/m 1'
_atom_sites_solution_hydrogens geom
_atom_sites_solution_primary direct
_atom_sites_solution_secondary difmap
_audit_creation_method SHELXL-97
_cell_angle_alpha 90.00
_cell_angle_beta 91.570(2)
_cell_angle_gamma 90.00
_cell_formula_units_Z 2
_cell_length_a 10.1290(18)
_cell_length_b 25.369(4)
_cell_length_c 11.478(2)
_cell_measurement_reflns_used 5297
_cell_measurement_temperature 173(2)
_cell_measurement_theta_max 24.87
_cell_measurement_theta_min 2.39
_cell_volume 2948.3(9)
_computing_cell_refinement 'APEX2 (Bruker AXS, 2008)'
_computing_data_collection 'APEX2 (Bruker AXS, 2008)'
_computing_data_reduction 'APEX2 (Bruker AXS, 2008)'
_computing_molecular_graphics 'X-SEED, Barbour, 2001'
_computing_publication_material 'CIFTAB (Sheldrick, 2013)'
_computing_structure_refinement 'SHELXL-2013 (Sheldrick, 2013)'
_computing_structure_solution 'SHELXS-2013 (Sheldrick, 2013)'
_diffrn_ambient_temperature 173(2)
_diffrn_measured_fraction_theta_full 0.990
_diffrn_measured_fraction_theta_max 0.990
_diffrn_measurement_device_type 'Bruker APEXII CCD area detector'
_diffrn_measurement_method 'omega scans'
_diffrn_radiation_monochromator graphite
_diffrn_radiation_type MoK\a
_diffrn_radiation_wavelength 0.71073
_diffrn_reflns_av_R_equivalents 0.0566
_diffrn_reflns_av_sigmaI/netI 0.0477
_diffrn_reflns_limit_h_max 13
_diffrn_reflns_limit_h_min -13
_diffrn_reflns_limit_k_max 32
_diffrn_reflns_limit_k_min -32
_diffrn_reflns_limit_l_max 14
_diffrn_reflns_limit_l_min -14
_diffrn_reflns_number 34034
_diffrn_reflns_theta_full 27.47
_diffrn_reflns_theta_max 27.47
_diffrn_reflns_theta_min 1.61
_diffrn_source 'fine-focus sealed tube'
_diffrn_standards_decay_% 0.0
_exptl_absorpt_coefficient_mu 0.084
_exptl_absorpt_correction_T_max 0.99
_exptl_absorpt_correction_T_min 0.90
_exptl_absorpt_correction_type multi-scan
_exptl_absorpt_process_details
;
 Data were corrected for decay and absorption using the program SADABS 
 (Sheldrick, G. M. (2003). SADABS. Version 2.10. University of
 G\"ottingen, Germany).
;
_exptl_crystal_colour Colourless
_exptl_crystal_density_diffrn 1.251
_exptl_crystal_density_method 'not measured'
_exptl_crystal_description Plate
_exptl_crystal_F_000 1172
_exptl_crystal_size_max 0.25
_exptl_crystal_size_mid 0.20
_exptl_crystal_size_min 0.05
_refine_diff_density_max 1.040
_refine_diff_density_min -0.606
_refine_diff_density_rms 0.057
_refine_ls_extinction_method none
_refine_ls_goodness_of_fit_ref 1.032
_refine_ls_hydrogen_treatment constr
_refine_ls_matrix_type full
_refine_ls_number_parameters 430
_refine_ls_number_reflns 6827
_refine_ls_number_restraints 3
_refine_ls_restrained_S_all 1.033
_refine_ls_R_factor_all 0.1028
_refine_ls_R_factor_gt 0.0644
_refine_ls_shift/su_max 0.000
_refine_ls_shift/su_mean 0.000
_refine_ls_structure_factor_coef Fsqd
_refine_ls_weighting_details 'calc w=1/[\s^2^(Fo^2^)+(0.0965P)^2^+1.7392P] where P=(Fo^2^+2Fc^2^)/3'
_refine_ls_weighting_scheme calc
_refine_ls_wR_factor_gt 0.1723
_refine_ls_wR_factor_ref 0.2004
_reflns_number_gt 4444
_reflns_number_total 6827
_reflns_threshold_expression >2sigma(I)
_cod_data_source_file cg501014c_si_004.cif
_cod_data_source_block h:\xrdlab~1\rsc1_l~1\rsc1_b~3\work\rp2441c2
_cod_depositor_comments 'Adding full bibliography for 4511919--4511929.cif.'
_cod_original_sg_symbol_H-M 'P 21/m'
_cod_database_code 4511922

loop_
_symmetry_equiv_pos_as_xyz
'x, y, z'
'-x, y+1/2, -z'
'-x, -y, -z'
'x, -y-1/2, z'

loop_
_atom_site_label
_atom_site_type_symbol
_atom_site_fract_x
_atom_site_fract_y
_atom_site_fract_z
_atom_site_U_iso_or_equiv
_atom_site_adp_type
_atom_site_occupancy
_atom_site_symmetry_multiplicity
_atom_site_calc_flag
_atom_site_refinement_flags
_atom_site_disorder_assembly
_atom_site_disorder_group
O1 O 1.12791(15) 0.43040(7) 0.45483(15) 0.0352(4) Uani 1 1 d . . .
H1 H 1.0891 0.4449 0.3977 0.042 Uiso 1 1 calc R . .
O2 O 0.54382(16) 0.34207(7) 0.57929(16) 0.0413(4) Uani 1 1 d . . .
H2 H 0.5865 0.3685 0.6032 0.050 Uiso 1 1 calc R . .
O3 O 0.68846(15) 0.43253(7) 0.60278(15) 0.0376(4) Uani 1 1 d . . .
H3 H 0.6710 0.4463 0.5376 0.045 Uiso 1 1 calc R . .
O4 O 1.24650(17) 0.34223(6) 0.36329(14) 0.0358(4) Uani 1 1 d . . .
H4 H 1.2116 0.3676 0.3978 0.043 Uiso 1 1 calc R . .
C9 C 0.9081(2) 0.43298(9) 0.5293(2) 0.0329(5) Uani 1 1 d . . .
H9 H 0.8847 0.4605 0.4766 0.039 Uiso 1 1 calc R . .
C29 C 0.4410(2) 0.48785(11) 0.1989(2) 0.0370(6) Uani 1 1 d . . .
C1A C 1.2124(3) 0.2500 0.6070(3) 0.0267(6) Uani 1 2 d S . .
H1A H 1.2009 0.2500 0.6889 0.032 Uiso 1 2 calc SR . .
C2A C 1.2204(2) 0.29846(9) 0.55073(19) 0.0267(5) Uani 1 1 d . . .
C3A C 1.2366(2) 0.29752(9) 0.42982(19) 0.0285(5) Uani 1 1 d . . .
C4A C 1.2458(3) 0.2500 0.3706(3) 0.0298(7) Uani 1 2 d S . .
H4A H 1.2586 0.2500 0.2889 0.036 Uiso 1 2 calc SR . .
C5A C 1.2134(2) 0.35054(9) 0.6157(2) 0.0296(5) Uani 1 1 d . . .
H5A H 1.2706 0.3760 0.5737 0.036 Uiso 1 1 calc R . .
C6A C 0.9769(2) 0.35457(9) 0.6853(2) 0.0297(5) Uani 1 1 d . . .
H6A H 1.0009 0.3277 0.7394 0.036 Uiso 1 1 calc R . .
C7A C 1.0731(2) 0.37324(9) 0.6107(2) 0.0295(5) Uani 1 1 d . . .
C8A C 1.0358(2) 0.41242(9) 0.5316(2) 0.0304(5) Uani 1 1 d . . .
C10A C 0.8154(2) 0.41310(9) 0.6043(2) 0.0324(5) Uani 1 1 d . . .
C11A C 0.8475(2) 0.37332(9) 0.6844(2) 0.0311(5) Uani 1 1 d . . .
C12A C 0.7458(2) 0.35074(10) 0.7665(2) 0.0361(6) Uani 1 1 d . . .
H12A H 0.6699 0.3760 0.7657 0.043 Uiso 1 1 calc R . .
C13A C 0.7373(3) 0.2500 0.7620(3) 0.0318(7) Uani 1 2 d S . .
H13A H 0.8024 0.2500 0.8232 0.038 Uiso 1 2 calc SR . .
C14A C 0.6923(2) 0.29864(10) 0.71974(19) 0.0313(5) Uani 1 1 d . . .
C15A C 0.5963(2) 0.29738(10) 0.6293(2) 0.0327(5) Uani 1 1 d . . .
C16A C 0.5489(3) 0.2500 0.5867(3) 0.0345(7) Uani 1 2 d S . .
H16A H 0.4823 0.2500 0.5268 0.041 Uiso 1 2 calc SR . .
C17A C 1.2678(2) 0.34742(10) 0.7412(2) 0.0365(6) Uani 1 1 d . . .
H17A H 1.2152 0.3223 0.7854 0.055 Uiso 1 1 calc R . .
H17B H 1.2632 0.3823 0.7775 0.055 Uiso 1 1 calc R . .
H17C H 1.3599 0.3356 0.7411 0.055 Uiso 1 1 calc R . .
C18A C 0.7992(3) 0.34851(12) 0.8913(2) 0.0472(7) Uani 1 1 d . . .
H18A H 0.8752 0.3246 0.8959 0.071 Uiso 1 1 calc R . .
H18B H 0.7302 0.3356 0.9422 0.071 Uiso 1 1 calc R . .
H18C H 0.8268 0.3839 0.9163 0.071 Uiso 1 1 calc R . .
N1B N 0.0151(2) 0.53676(9) -0.26337(19) 0.0397(5) Uani 1 1 d . . .
C1B C 0.1101(3) 0.57145(10) -0.2326(2) 0.0413(6) Uani 1 1 d . . .
H1B H 0.1152 0.6034 -0.2753 0.050 Uiso 1 1 calc R . .
N2B N 0.5969(2) 0.46787(9) 0.39764(18) 0.0407(5) Uani 1 1 d . . .
C2B C 0.2004(2) 0.56317(10) -0.1423(2) 0.0383(6) Uani 1 1 d . . .
H2B H 0.2660 0.5889 -0.1241 0.046 Uiso 1 1 calc R . .
C3B C 0.1943(2) 0.51706(10) -0.0789(2) 0.0342(5) Uani 1 1 d . . .
C4B C 0.0968(3) 0.48039(11) -0.1105(2) 0.0413(6) Uani 1 1 d . . .
H4B H 0.0897 0.4481 -0.0694 0.050 Uiso 1 1 calc R . .
C5B C 0.0111(2) 0.49192(11) -0.2025(2) 0.0418(6) Uani 1 1 d . . .
H5B H -0.0543 0.4666 -0.2237 0.050 Uiso 1 1 calc R . .
C6B C 0.2836(2) 0.50704(10) 0.0174(2) 0.0373(6) Uani 1 1 d . . .
C7B C 0.3569(2) 0.49881(11) 0.0989(2) 0.0385(6) Uani 1 1 d . . .
C8B C 0.6125(2) 0.51174(11) 0.3349(2) 0.0399(6) Uani 1 1 d . . .
H8B H 0.6786 0.5361 0.3599 0.048 Uiso 1 1 calc R . .
C9B C 0.5380(2) 0.52352(10) 0.2359(2) 0.0376(6) Uani 1 1 d . . .
H9B H 0.5525 0.5552 0.1940 0.045 Uiso 1 1 calc R . .
C10B C 0.4263(3) 0.44191(13) 0.2621(2) 0.0524(8) Uani 1 1 d . . .
H10B H 0.3627 0.4163 0.2383 0.063 Uiso 1 1 calc R . .
C11B C 0.5053(3) 0.43375(13) 0.3604(2) 0.0540(8) Uani 1 1 d . . .
H11B H 0.4937 0.4022 0.4035 0.065 Uiso 1 1 calc R . .
N1C N 0.7589(15) 0.3183(6) 0.3501(13) 0.093(4) Uiso 0.25 1 d P . 1
C1C C 0.8199(15) 0.2887(6) 0.4115(13) 0.066(4) Uiso 0.25 1 d P . 1
N2C N 0.9206(10) 0.3018(4) 0.2873(9) 0.053(2) Uiso 0.25 1 d P . 2
C4C C 0.8868(4) 0.2500 0.4705(4) 0.0516(10) Uiso 0.50 2 d SP . 2
C3C C 0.9079(9) 0.2767(4) 0.3697(8) 0.0311(19) Uiso 0.25 1 d P . 2
C2C C 0.8868(4) 0.2500 0.4705(4) 0.0516(10) Uiso 0.50 2 d SP . 1
N1D N 0.5729(9) 0.2087(3) 0.2725(8) 0.110(3) Uiso 0.50 1 d PD . .
C1D C 0.6221(14) 0.2500 0.2408(13) 0.201(5) Uiso 1 2 d SD . .
C2D C 0.6782(8) 0.3023(3) 0.2195(7) 0.0715(19) Uiso 0.50 1 d PD . .
N1E N 1.0933(4) 0.2500 0.9401(4) 0.0645(10) Uani 1 2 d S . 3
C1E C 1.0763(7) 0.2809(3) 1.0160(6) 0.070(2) Uani 0.50 1 d P . 3
C2E C 1.0373(15) 0.3105(6) 1.1278(9) 0.152(6) Uani 0.50 1 d P . 3
H2E1 H 0.9817 0.3408 1.1066 0.228 Uiso 0.50 1 calc PR . 3
H2E2 H 1.1172 0.3228 1.1696 0.228 Uiso 0.50 1 calc PR . 3
H2E3 H 0.9882 0.2867 1.1780 0.228 Uiso 0.50 1 calc PR . 3
N1F N 0.394(9) 0.3493(14) 0.033(4) 0.49(5) Uani 0.50 1 d P A 2
C1F C 0.309(5) 0.3596(7) 0.0523(17) 0.194(16) Uani 0.50 1 d P A 2
C2F C 0.1497(13) 0.3583(4) 0.0838(8) 0.107(4) Uani 0.50 1 d P A 2
H2F1 H 0.0986 0.3440 0.0173 0.161 Uiso 0.50 1 calc PR A 2
H2F2 H 0.1195 0.3941 0.1004 0.161 Uiso 0.50 1 calc PR A 2
H2F3 H 0.1373 0.3359 0.1523 0.161 Uiso 0.50 1 calc PR A 2
N1G N 0.439(2) 0.3626(7) 0.0180(13) 0.136(5) Uani 0.50 1 d P B -1
C1G C 0.4429(10) 0.3191(4) -0.0216(7) 0.087(3) Uani 0.50 1 d P B -1
C2G C 0.4518(6) 0.2663(2) -0.0621(6) 0.062(2) Uani 0.50 1 d P B -1
H2G1 H 0.4721 0.2663 -0.1451 0.094 Uiso 0.50 1 calc PR B -1
H2G2 H 0.3675 0.2483 -0.0510 0.094 Uiso 1 2 calc SR B -1
H2G3 H 0.5221 0.2478 -0.0181 0.094 Uiso 0.50 1 calc PR B -1

loop_
_atom_site_aniso_label
_atom_site_aniso_U_11
_atom_site_aniso_U_22
_atom_site_aniso_U_33
_atom_site_aniso_U_23
_atom_site_aniso_U_13
_atom_site_aniso_U_12
O1 0.0279(8) 0.0370(9) 0.0407(10) 0.0035(7) 0.0005(7) 0.0000(7)
O2 0.0256(9) 0.0470(10) 0.0507(11) 0.0049(9) -0.0082(8) 0.0014(7)
O3 0.0275(9) 0.0465(10) 0.0387(9) -0.0035(8) 0.0020(7) 0.0094(7)
O4 0.0409(10) 0.0332(9) 0.0334(9) 0.0031(7) 0.0022(7) 0.0018(7)
C9 0.0311(12) 0.0316(12) 0.0359(13) -0.0058(10) -0.0021(10) 0.0027(9)
C29 0.0283(12) 0.0505(15) 0.0323(12) -0.0043(11) 0.0031(10) -0.0032(11)
C1A 0.0154(14) 0.0398(18) 0.0247(15) 0.000 -0.0032(11) 0.000
C2A 0.0163(10) 0.0321(12) 0.0315(11) -0.0009(9) -0.0049(8) -0.0005(8)
C3A 0.0239(11) 0.0313(12) 0.0301(11) 0.0045(9) -0.0026(9) -0.0010(9)
C4A 0.0274(16) 0.0369(18) 0.0247(15) 0.000 -0.0021(12) 0.000
C5A 0.0231(11) 0.0328(12) 0.0328(12) -0.0039(10) -0.0017(9) -0.0020(9)
C6A 0.0283(11) 0.0312(12) 0.0294(11) -0.0077(9) -0.0035(9) -0.0015(9)
C7A 0.0247(11) 0.0313(12) 0.0323(12) -0.0083(9) -0.0024(9) -0.0013(9)
C8A 0.0248(11) 0.0311(12) 0.0353(12) -0.0074(10) -0.0006(9) -0.0026(9)
C10A 0.0251(11) 0.0370(13) 0.0350(12) -0.0112(10) -0.0012(9) 0.0030(9)
C11A 0.0266(11) 0.0363(13) 0.0303(12) -0.0112(10) 0.0003(9) -0.0012(9)
C12A 0.0287(12) 0.0481(15) 0.0316(12) -0.0085(11) 0.0043(9) 0.0020(10)
C13A 0.0201(15) 0.052(2) 0.0234(15) 0.000 0.0005(12) 0.000
C14A 0.0210(11) 0.0464(14) 0.0266(11) -0.0022(10) 0.0034(8) 0.0000(9)
C15A 0.0192(10) 0.0466(14) 0.0324(12) 0.0036(10) 0.0028(9) 0.0030(10)
C16A 0.0183(15) 0.050(2) 0.0352(17) 0.000 -0.0036(13) 0.000
C17A 0.0245(11) 0.0499(15) 0.0349(13) -0.0094(11) -0.0036(9) -0.0019(10)
C18A 0.0466(16) 0.0606(18) 0.0345(14) -0.0104(13) 0.0013(11) 0.0017(13)
N1B 0.0338(11) 0.0476(13) 0.0375(11) -0.0101(10) -0.0016(9) 0.0017(9)
C1B 0.0436(15) 0.0353(14) 0.0448(15) -0.0059(11) -0.0031(11) 0.0019(11)
N2B 0.0292(11) 0.0570(14) 0.0358(11) -0.0096(10) 0.0012(9) 0.0008(10)
C2B 0.0347(13) 0.0367(13) 0.0433(14) -0.0109(11) -0.0001(11) -0.0019(10)
C3B 0.0291(12) 0.0436(14) 0.0301(12) -0.0104(10) 0.0033(9) 0.0000(10)
C4B 0.0424(15) 0.0477(15) 0.0337(13) -0.0031(11) 0.0009(11) -0.0097(12)
C5B 0.0357(14) 0.0571(17) 0.0326(13) -0.0077(12) 0.0008(10) -0.0111(12)
C6B 0.0311(12) 0.0471(15) 0.0337(13) -0.0070(11) 0.0030(10) -0.0047(11)
C7B 0.0302(12) 0.0501(15) 0.0353(13) -0.0043(11) 0.0053(10) -0.0060(11)
C8B 0.0245(12) 0.0446(15) 0.0506(15) -0.0132(12) -0.0019(11) 0.0033(10)
C9B 0.0244(12) 0.0402(14) 0.0482(15) -0.0063(11) 0.0008(10) 0.0026(10)
C10B 0.0485(16) 0.071(2) 0.0374(15) 0.0038(14) -0.0065(12) -0.0261(14)
C11B 0.0543(18) 0.070(2) 0.0372(15) 0.0093(14) -0.0015(13) -0.0192(15)
N1E 0.049(2) 0.087(3) 0.058(2) 0.000 0.0082(18) 0.000
C1E 0.069(4) 0.088(5) 0.051(4) -0.016(4) -0.021(3) 0.042(4)
C2E 0.180(13) 0.177(12) 0.095(8) -0.054(8) -0.066(8) 0.122(11)
N1F 0.98(13) 0.18(3) 0.29(4) -0.17(3) -0.30(5) 0.06(4)
C1F 0.43(5) 0.060(7) 0.082(9) -0.038(7) -0.149(19) 0.079(14)
C2F 0.144(10) 0.118(9) 0.059(5) -0.021(5) -0.039(6) 0.077(8)
N1G 0.201(13) 0.110(10) 0.093(8) -0.045(7) -0.061(8) 0.078(9)
C1G 0.112(7) 0.093(6) 0.056(4) -0.013(4) -0.022(4) 0.005(5)
C2G 0.046(3) 0.073(6) 0.068(4) 0.016(3) 0.006(3) 0.002(3)

loop_
_atom_type_symbol
_atom_type_description
_atom_type_scat_dispersion_real
_atom_type_scat_dispersion_imag
_atom_type_scat_source
C C 0.0033 0.0016 'International Tables Vol C Tables 4.2.6.8 and 6.1.1.4'
H H 0.0000 0.0000 'International Tables Vol C Tables 4.2.6.8 and 6.1.1.4'
N N 0.0061 0.0033 'International Tables Vol C Tables 4.2.6.8 and 6.1.1.4'
O O 0.0106 0.0060 'International Tables Vol C Tables 4.2.6.8 and 6.1.1.4'

loop_
_geom_angle_atom_site_label_1
_geom_angle_atom_site_label_2
_geom_angle_atom_site_label_3
_geom_angle
_geom_angle_site_symmetry_1
_geom_angle_site_symmetry_3
C8A O1 H1 109.5 . .
C15A O2 H2 109.5 . .
C10A O3 H3 109.5 . .
C3A O4 H4 109.5 . .
C10A C9 C8A 119.7(2) . .
C10A C9 H9 120.1 . .
C8A C9 H9 120.1 . .
C10B C29 C9B 118.2(2) . .
C10B C29 C7B 120.8(2) . .
C9B C29 C7B 121.0(2) . .
C2A C1A C2A 124.0(3) . 4_565
C2A C1A H1A 118.0 . .
C2A C1A H1A 118.0 4_565 .
C1A C2A C3A 117.0(2) . .
C1A C2A C5A 122.4(2) . .
C3A C2A C5A 120.6(2) . .
O4 C3A C4A 116.0(2) . .
O4 C3A C2A 123.3(2) . .
C4A C3A C2A 120.7(2) . .
C3A C4A C3A 120.6(3) . 4_565
C3A C4A H4A 119.7 . .
C3A C4A H4A 119.7 4_565 .
C2A C5A C17A 113.35(19) . .
C2A C5A C7A 111.34(17) . .
C17A C5A C7A 111.38(19) . .
C2A C5A H5A 106.8 . .
C17A C5A H5A 106.8 . .
C7A C5A H5A 106.8 . .
C11A C6A C7A 123.4(2) . .
C11A C6A H6A 118.3 . .
C7A C6A H6A 118.3 . .
C8A C7A C6A 117.4(2) . .
C8A C7A C5A 121.9(2) . .
C6A C7A C5A 120.7(2) . .
O1 C8A C7A 118.5(2) . .
O1 C8A C9 120.5(2) . .
C7A C8A C9 121.0(2) . .
O3 C10A C9 120.7(2) . .
O3 C10A C11A 117.9(2) . .
C9 C10A C11A 121.4(2) . .
C6A C11A C10A 116.9(2) . .
C6A C11A C12A 121.2(2) . .
C10A C11A C12A 121.9(2) . .
C18A C12A C14A 114.5(2) . .
C18A C12A C11A 111.5(2) . .
C14A C12A C11A 110.42(18) . .
C18A C12A H12A 106.6 . .
C14A C12A H12A 106.6 . .
C11A C12A H12A 106.6 . .
C14A C13A C14A 123.9(3) 4_565 .
C14A C13A H13A 118.0 4_565 .
C14A C13A H13A 118.0 . .
C13A C14A C15A 116.7(2) . .
C13A C14A C12A 122.3(2) . .
C15A C14A C12A 120.9(2) . .
O2 C15A C16A 116.4(2) . .
O2 C15A C14A 122.9(2) . .
C16A C15A C14A 120.6(2) . .
C15A C16A C15A 121.3(3) 4_565 .
C15A C16A H16A 119.3 4_565 .
C15A C16A H16A 119.3 . .
C5A C17A H17A 109.5 . .
C5A C17A H17B 109.5 . .
H17A C17A H17B 109.5 . .
C5A C17A H17C 109.5 . .
H17A C17A H17C 109.5 . .
H17B C17A H17C 109.5 . .
C12A C18A H18A 109.5 . .
C12A C18A H18B 109.5 . .
H18A C18A H18B 109.5 . .
C12A C18A H18C 109.5 . .
H18A C18A H18C 109.5 . .
H18B C18A H18C 109.5 . .
C5B N1B C1B 116.9(2) . .
N1B C1B C2B 123.6(2) . .
N1B C1B H1B 118.2 . .
C2B C1B H1B 118.2 . .
C11B N2B C8B 117.4(2) . .
C1B C2B C3B 119.1(2) . .
C1B C2B H2B 120.4 . .
C3B C2B H2B 120.4 . .
C2B C3B C4B 118.0(2) . .
C2B C3B C6B 121.4(2) . .
C4B C3B C6B 120.6(2) . .
C5B C4B C3B 118.9(3) . .
C5B C4B H4B 120.6 . .
C3B C4B H4B 120.6 . .
N1B C5B C4B 123.6(2) . .
N1B C5B H5B 118.2 . .
C4B C5B H5B 118.2 . .
C7B C6B C3B 179.1(3) . .
C6B C7B C29 177.9(3) . .
N2B C8B C9B 123.6(2) . .
N2B C8B H8B 118.2 . .
C9B C8B H8B 118.2 . .
C8B C9B C29 118.4(2) . .
C8B C9B H9B 120.8 . .
C29 C9B H9B 120.8 . .
C11B C10B C29 119.1(3) . .
C11B C10B H10B 120.4 . .
C29 C10B H10B 120.4 . .
N2B C11B C10B 123.2(3) . .
N2B C11B H11B 118.4 . .
C10B C11B H11B 118.4 . .
N1C C1C C1C 129.2(11) . 4_565
C3C C4C C3C 59.5(8) 4_565 .
N2C C3C C3C 123.6(7) . 4_565
N2C C3C C4C 175.5(10) . .
C3C C3C C4C 60.2(4) 4_565 .
C1D N1D C2D 72.1(7) . 4_565
N1D C1D N1D 118.3(16) . 4_565
N1D C1D C2D 55.7(5) . 4_565
N1D C1D C2D 171.8(14) 4_565 4_565
N1D C1D C2D 171.8(14) . .
N1D C1D C2D 55.7(5) 4_565 .
C2D C1D C2D 129.7(12) 4_565 .
N1D C2D C1D 52.3(5) 4_565 .
C1E N1E C1E 82.6(8) . 4_565
N1E C1E C2E 166.9(11) . .
N1E C1E C1E 48.7(4) . 4_565
C2E C1E C1E 119.0(7) . 4_565
N1F C1F C2F 162(5) . .
C1F C2F H2F1 109.5 . .
C1F C2F H2F2 109.5 . .
H2F1 C2F H2F2 109.5 . .
C1F C2F H2F3 109.5 . .
H2F1 C2F H2F3 109.5 . .
H2F2 C2F H2F3 109.5 . .
N1G C1G C2G 176.4(10) . .

loop_
_geom_bond_atom_site_label_1
_geom_bond_atom_site_label_2
_geom_bond_distance
_geom_bond_site_symmetry_2
O1 C8A 1.379(3) .
O1 H1 0.8400 .
O2 C15A 1.371(3) .
O2 H2 0.8400 .
O3 C10A 1.377(3) .
O3 H3 0.8400 .
O4 C3A 1.373(3) .
O4 H4 0.8400 .
C9 C10A 1.386(3) .
C9 C8A 1.394(3) .
C9 H9 0.9500 .
C29 C10B 1.383(4) .
C29 C9B 1.394(3) .
C29 C7B 1.437(4) .
C1A C2A 1.392(3) .
C1A C2A 1.392(3) 4_565
C1A H1A 0.9500 .
C2A C3A 1.402(3) .
C2A C5A 1.520(3) .
C3A C4A 1.388(3) .
C4A C3A 1.388(3) 4_565
C4A H4A 0.9500 .
C5A C17A 1.531(3) .
C5A C7A 1.533(3) .
C5A H5A 1.0000 .
C6A C11A 1.394(3) .
C6A C7A 1.397(3) .
C6A H6A 0.9500 .
C7A C8A 1.391(3) .
C10A C11A 1.398(3) .
C11A C12A 1.526(3) .
C12A C18A 1.518(3) .
C12A C14A 1.521(3) .
C12A H12A 1.0000 .
C13A C14A 1.398(3) 4_565
C13A C14A 1.398(3) .
C13A H13A 0.9500 .
C14A C15A 1.403(3) .
C15A C16A 1.379(3) .
C16A C15A 1.379(3) 4_565
C16A H16A 0.9500 .
C17A H17A 0.9800 .
C17A H17B 0.9800 .
C17A H17C 0.9800 .
C18A H18A 0.9800 .
C18A H18B 0.9800 .
C18A H18C 0.9800 .
N1B C5B 1.336(3) .
N1B C1B 1.344(3) .
C1B C2B 1.379(4) .
C1B H1B 0.9500 .
N2B C11B 1.331(4) .
N2B C8B 1.337(4) .
C2B C3B 1.380(4) .
C2B H2B 0.9500 .
C3B C4B 1.397(3) .
C3B C6B 1.433(3) .
C4B C5B 1.380(4) .
C4B H4B 0.9500 .
C5B H5B 0.9500 .
C6B C7B 1.196(3) .
C8B C9B 1.379(4) .
C8B H8B 0.9500 .
C9B H9B 0.9500 .
C10B C11B 1.380(4) .
C10B H10B 0.9500 .
C11B H11B 0.9500 .
N1C C1C 1.192(19) .
C1C C1C 1.96(3) 4_565
N2C C3C 1.150(13) .
C4C C3C 1.363(10) 4_565
C4C C3C 1.363(10) .
C3C C3C 1.353(18) 4_565
N1D C1D 1.219(9) .
N1D C2D 1.273(11) 4_565
C1D N1D 1.219(9) 4_565
C1D C2D 1.467(8) 4_565
C1D C2D 1.467(8) .
C2D N1D 1.273(11) 4_565
N1E C1E 1.188(7) .
N1E C1E 1.188(7) 4_565
C1E C2E 1.548(12) .
C1E C1E 1.567(15) 4_565
C2E H2E1 0.9800 .
C2E H2E2 0.9800 .
C2E H2E3 0.9800 .
N1F C1F 0.93(13) .
C1F C2F 1.66(5) .
C2F H2F1 0.9800 .
C2F H2F2 0.9800 .
C2F H2F3 0.9800 .
N1G C1G 1.194(18) .
C1G C2G 1.423(11) .
C2G H2G1 0.9800 .
C2G H2G2 0.9800 .
C2G H2G3 0.9800 .

loop_
_geom_torsion_atom_site_label_1
_geom_torsion_atom_site_label_2
_geom_torsion_atom_site_label_3
_geom_torsion_atom_site_label_4
_geom_torsion
_geom_torsion_site_symmetry_1
_geom_torsion_site_symmetry_4
C2A C1A C2A C3A 0.4(4) 4_565 .
C2A C1A C2A C5A -179.04(17) 4_565 .
C1A C2A C3A O4 -179.7(2) . .
C5A C2A C3A O4 -0.3(3) . .
C1A C2A C3A C4A -0.8(3) . .
C5A C2A C3A C4A 178.6(2) . .
O4 C3A C4A C3A -179.78(18) . 4_565
C2A C3A C4A C3A 1.3(4) . 4_565
C1A C2A C5A C17A 30.0(3) . .
C3A C2A C5A C17A -149.4(2) . .
C1A C2A C5A C7A -96.5(3) . .
C3A C2A C5A C7A 84.1(2) . .
C11A C6A C7A C8A -0.3(3) . .
C11A C6A C7A C5A -179.5(2) . .
C2A C5A C7A C8A -99.1(2) . .
C17A C5A C7A C8A 133.3(2) . .
C2A C5A C7A C6A 80.1(3) . .
C17A C5A C7A C6A -47.5(3) . .
C6A C7A C8A O1 -178.15(19) . .
C5A C7A C8A O1 1.0(3) . .
C6A C7A C8A C9 1.5(3) . .
C5A C7A C8A C9 -179.3(2) . .
C10A C9 C8A O1 177.7(2) . .
C10A C9 C8A C7A -2.0(3) . .
C8A C9 C10A O3 -179.4(2) . .
C8A C9 C10A C11A 1.3(3) . .
C7A C6A C11A C10A -0.4(3) . .
C7A C6A C11A C12A 178.9(2) . .
O3 C10A C11A C6A -179.39(19) . .
C9 C10A C11A C6A -0.1(3) . .
O3 C10A C11A C12A 1.3(3) . .
C9 C10A C11A C12A -179.4(2) . .
C6A C11A C12A C18A 49.2(3) . .
C10A C11A C12A C18A -131.6(2) . .
C6A C11A C12A C14A -79.3(3) . .
C10A C11A C12A C14A 99.9(3) . .
C14A C13A C14A C15A -0.1(4) 4_565 .
C14A C13A C14A C12A -178.70(19) 4_565 .
C18A C12A C14A C13A -26.7(3) . .
C11A C12A C14A C13A 100.2(3) . .
C18A C12A C14A C15A 154.7(2) . .
C11A C12A C14A C15A -78.4(3) . .
C13A C14A C15A O2 -179.8(2) . .
C12A C14A C15A O2 -1.1(3) . .
C13A C14A C15A C16A 0.8(4) . .
C12A C14A C15A C16A 179.5(2) . .
O2 C15A C16A C15A 178.9(2) . 4_565
C14A C15A C16A C15A -1.6(5) . 4_565
C5B N1B C1B C2B -0.7(4) . .
N1B C1B C2B C3B -0.2(4) . .
C1B C2B C3B C4B 0.8(4) . .
C1B C2B C3B C6B -178.5(2) . .
C2B C3B C4B C5B -0.4(4) . .
C6B C3B C4B C5B 178.8(2) . .
C1B N1B C5B C4B 1.0(4) . .
C3B C4B C5B N1B -0.5(4) . .
C2B C3B C6B C7B 105(18) . .
C4B C3B C6B C7B -74(18) . .
C3B C6B C7B C29 42(24) . .
C10B C29 C7B C6B 31(8) . .
C9B C29 C7B C6B -148(8) . .
C11B N2B C8B C9B 1.0(4) . .
N2B C8B C9B C29 0.0(4) . .
C10B C29 C9B C8B -1.3(4) . .
C7B C29 C9B C8B 177.6(2) . .
C9B C29 C10B C11B 1.6(4) . .
C7B C29 C10B C11B -177.4(3) . .
C8B N2B C11B C10B -0.7(4) . .
C29 C10B C11B N2B -0.6(5) . .
C3C C4C C3C N2C 150(13) 4_565 .
C2D N1D C1D N1D -173.6(15) 4_565 4_565
C2D N1D C1D C2D -133(10) 4_565 .
N1D C1D C2D N1D -44(9) . 4_565
C2D C1D C2D N1D -172.3(19) 4_565 4_565
C1E N1E C1E C2E -23(3) 4_565 .
